data_7200636
loop_
_publ_author_name
'Billing, David G.'
'Lemmerer, Andreas'

_publ_section_title
;
 Inorganic--organic hybrid materials incorporating primary cyclic
 ammonium cations: The lead bromide and chloride series
;
_journal_issue 8
_journal_name_full CrystEngComm
_journal_page_first 1549
_journal_paper_doi 10.1039/b819455f
_journal_volume 11
_journal_year 2009
_chemical_formula_moiety 'Cl4 Pb, 2(C3 H8 N)'
_chemical_formula_sum 'C6 H16 Cl4 N2 Pb'
_chemical_formula_weight 465.2
_chemical_name_common bis(cyclopropylammonium)tetrachloroplumbate(ii)
_chemical_name_systematic
;
bis(cyclopropylammonium)tetrachloroplumbate(II)
;
_space_group_IT_number 14
_symmetry_cell_setting monoclinic
_symmetry_space_group_name_Hall '-P 2ybc'
_symmetry_space_group_name_H-M 'P 1 21/c 1'
_atom_sites_solution_hydrogens geom
_atom_sites_solution_primary direct
_atom_sites_solution_secondary difmap
_audit_conform_dict_location ftp://ftp.iucr.org/pub/cif_core.dic
_audit_conform_dict_name cif_core.dic
_audit_conform_dict_version 2.3
_audit_creation_date 2005-03-01T18:40:45-00:00
_audit_creation_method 'WinGX routine CIF_UPDATE'
_cell_angle_alpha 90
_cell_angle_beta 109.141(6)
_cell_angle_gamma 90
_cell_formula_units_Z 2
_cell_length_a 12.187(5)
_cell_length_b 7.508(3)
_cell_length_c 8.054(3)
_cell_measurement_reflns_used 966
_cell_measurement_temperature 173(2)
_cell_measurement_theta_max 28.262
_cell_measurement_theta_min 3.8125
_cell_volume 696.2(5)
_computing_cell_refinement 'Bruker SAINT+ (Bruker, 1999)'
_computing_data_collection 'Bruker SMART-NT (Bruker, 1998)'
_computing_data_reduction 'Bruker SAINT+ (Bruker, 1999)'
_computing_molecular_graphics
;
Ortep-3 for Windows (Farrugia, 1997) and DIAMOND (Brandenburg, 1999)
;
_computing_publication_material
;
WinGX publication routines (Farrugia, 1999) and PLATON (Spek, 2002)
;
_computing_structure_refinement 'SHELXL-97 (Sheldrick, 1997)'
_computing_structure_solution 'SHELXS-97 (Sheldrick, 1997)'
_diffrn_ambient_temperature 173(2)
_diffrn_measured_fraction_theta_full 0.999
_diffrn_measured_fraction_theta_max 0.999
_diffrn_measurement_device_type 'CCD area detector'
_diffrn_measurement_method 'phi and omega scans'
_diffrn_radiation_monochromator graphite
_diffrn_radiation_type MoK\a
_diffrn_radiation_wavelength 0.71073
_diffrn_reflns_av_R_equivalents 0.0822
_diffrn_reflns_av_unetI/netI 0.0568
_diffrn_reflns_limit_h_max 15
_diffrn_reflns_limit_h_min -15
_diffrn_reflns_limit_k_max 9
_diffrn_reflns_limit_k_min -6
_diffrn_reflns_limit_l_max 10
_diffrn_reflns_limit_l_min -10
_diffrn_reflns_number 4555
_diffrn_reflns_theta_full 27.49
_diffrn_reflns_theta_max 27.49
_diffrn_reflns_theta_min 1.77
_exptl_absorpt_coefficient_mu 12.848
_exptl_absorpt_correction_T_max 0.5993
_exptl_absorpt_correction_T_min 0.0782
_exptl_absorpt_correction_type integration
_exptl_absorpt_process_details 'Bruker XPREP (Bruker, 1999)'
_exptl_crystal_colour colourless
_exptl_crystal_density_diffrn 2.219
_exptl_crystal_density_method 'not measured'
_exptl_crystal_description plate
_exptl_crystal_F_000 432
_exptl_crystal_size_max 0.38
_exptl_crystal_size_mid 0.28
_exptl_crystal_size_min 0.04
_refine_diff_density_max 1.682
_refine_diff_density_min -1.917
_refine_diff_density_rms 0.253
_refine_ls_extinction_method none
_refine_ls_goodness_of_fit_ref 1.132
_refine_ls_hydrogen_treatment constr
_refine_ls_matrix_type full
_refine_ls_number_parameters 61
_refine_ls_number_reflns 1601
_refine_ls_number_restraints 0
_refine_ls_restrained_S_all 1.132
_refine_ls_R_factor_all 0.0377
_refine_ls_R_factor_gt 0.0308
_refine_ls_shift/su_max 0.001
_refine_ls_shift/su_mean 0
_refine_ls_structure_factor_coef Fsqd
_refine_ls_weighting_details 'calc w=1/[\s^2^(Fo^2^)+(0.0450P)^2^+0.1745P] where P=(Fo^2^+2Fc^2^)/3'
_refine_ls_weighting_scheme calc
_refine_ls_wR_factor_gt 0.0881
_refine_ls_wR_factor_ref 0.0914
_reflns_number_gt 1332
_reflns_number_total 1601
_reflns_threshold_expression >2sigma(I)
_cod_data_source_file b819455f.txt
_cod_data_source_block 7
_cod_depositor_comments
;
The following automatic conversions were performed:
'_symmetry_cell_setting' value 'Monoclinic' changed to 'monoclinic'
according to '/home/saulius/struct/CIF-dictionaries/cif_core.dic'
dictionary named 'cif_core.dic' version 2.4.1 from 2010-06-29.

Automatic conversion script
Id: cif_fix_enum 1527 2010-12-29 10:47:43Z saulius 
;
_cod_original_cell_volume 696.3(5)
_cod_original_sg_symbol_H-M P2(1)/c
_cod_database_code 7200636

loop_
_symmetry_equiv_pos_as_xyz
'x, y, z'
'-x, y+1/2, -z+1/2'
'-x, -y, -z'
'x, -y-1/2, z-1/2'

loop_
_atom_site_label
_atom_site_type_symbol
_atom_site_fract_x
_atom_site_fract_y
_atom_site_fract_z
_atom_site_U_iso_or_equiv
_atom_site_adp_type
_atom_site_occupancy
_atom_site_symmetry_multiplicity
_atom_site_calc_flag
_atom_site_refinement_flags
_atom_site_disorder_assembly
_atom_site_disorder_group
C1 C 0.3192(5) -0.0915(9) -0.3675(7) 0.0266(12) Uani 1 1 d . . .
H1 H 0.32 -0.2202 -0.3992 0.032 Uiso 1 1 calc R . .
C2 C 0.4324(7) 0.0059(8) -0.3190(13) 0.042(2) Uani 1 1 d . . .
H2A H 0.5018 -0.0612 -0.3214 0.051 Uiso 1 1 calc R . .
H2B H 0.431 0.1328 -0.3528 0.051 Uiso 1 1 calc R . .
C3 C 0.3795(8) -0.0431(13) -0.1823(11) 0.049(2) Uani 1 1 d . . .
H3A H 0.4166 -0.1401 -0.0997 0.059 Uiso 1 1 calc R . .
H3B H 0.3458 0.0538 -0.1311 0.059 Uiso 1 1 calc R . .
N1 N 0.2150(6) 0.0100(5) -0.4607(10) 0.0289(15) Uani 1 1 d . . .
H1A H 0.1852 -0.0304 -0.5732 0.043 Uiso 1 1 calc R . .
H1B H 0.2335 0.1273 -0.4617 0.043 Uiso 1 1 calc R . .
H1C H 0.1613 -0.0036 -0.4055 0.043 Uiso 1 1 calc R . .
Cl1 Cl 0.24098(11) 0.0827(2) 0.16075(16) 0.0257(3) Uani 1 1 d . . .
Cl2 Cl -0.04342(12) 0.18682(19) 0.28432(16) 0.0269(3) Uani 1 1 d . . .
Pb1 Pb 0 0 0 0.01607(13) Uani 1 2 d S . .

loop_
_atom_site_aniso_label
_atom_site_aniso_U_11
_atom_site_aniso_U_22
_atom_site_aniso_U_33
_atom_site_aniso_U_23
_atom_site_aniso_U_13
_atom_site_aniso_U_12
C1 0.032(3) 0.021(3) 0.030(3) 0.004(2) 0.015(2) 0.008(3)
C2 0.027(4) 0.063(7) 0.037(5) 0.011(3) 0.012(3) 0.011(3)
C3 0.044(4) 0.079(5) 0.028(4) 0.015(4) 0.017(3) 0.023(4)
N1 0.024(3) 0.027(4) 0.035(4) -0.0027(18) 0.009(3) -0.0044(18)
Cl1 0.0259(6) 0.0243(8) 0.0285(6) 0.0026(6) 0.0112(5) 0.0004(6)
Cl2 0.0375(7) 0.0227(7) 0.0258(6) -0.0096(5) 0.0178(5) -0.0032(6)
Pb1 0.02147(18) 0.0143(2) 0.01443(18) -0.00036(8) 0.00866(12) -0.00010(9)

loop_
_atom_type_symbol
_atom_type_description
_atom_type_scat_dispersion_real
_atom_type_scat_dispersion_imag
_atom_type_scat_source
C C 0.0033 0.0016 'International Tables Vol C Tables 4.2.6.8 and 6.1.1.4'
H H 0 0 'International Tables Vol C Tables 4.2.6.8 and 6.1.1.4'
N N 0.0061 0.0033 'International Tables Vol C Tables 4.2.6.8 and 6.1.1.4'
Cl Cl 0.1484 0.1585 'International Tables Vol C Tables 4.2.6.8 and 6.1.1.4'
Pb Pb -3.3944 10.1111 'International Tables Vol C Tables 4.2.6.8 and 6.1.1.4'
I I -0.4742 1.8119 'International Tables Vol C Tables 4.2.6.8 and 6.1.1.4'

loop_
_exptl_crystal_face_index_h
_exptl_crystal_face_index_k
_exptl_crystal_face_index_l
_exptl_crystal_face_perp_dist
1 -3 -3 0.14
-1 3 3 0.14
-1 0 0 0.02
1 0 0 0.02
1 2 -2 0.18
-1 -2 2 0.18

loop_
_geom_angle_atom_site_label_1
_geom_angle_atom_site_label_2
_geom_angle_atom_site_label_3
_geom_angle
_geom_angle_site_symmetry_1
_geom_angle_site_symmetry_3
_geom_angle_publ_flag
N1 C1 C3 116.9(6) . . ?
N1 C1 C2 116.8(5) . . ?
C3 C1 C2 60.3(6) . . ?
N1 C1 H1 116.9 . . ?
C3 C1 H1 116.9 . . ?
C2 C1 H1 116.9 . . ?
C3 C2 C1 59.2(5) . . ?
C3 C2 H2A 117.9 . . ?
C1 C2 H2A 117.9 . . ?
C3 C2 H2B 117.9 . . ?
C1 C2 H2B 117.9 . . ?
H2A C2 H2B 115 . . ?
C1 C3 C2 60.5(5) . . ?
C1 C3 H3A 117.7 . . ?
C2 C3 H3A 117.7 . . ?
C1 C3 H3B 117.7 . . ?
C2 C3 H3B 117.7 . . ?
H3A C3 H3B 114.8 . . ?
C1 N1 H1A 109.5 . . ?
C1 N1 H1B 109.5 . . ?
H1A N1 H1B 109.5 . . ?
C1 N1 H1C 109.5 . . ?
H1A N1 H1C 109.5 . . ?
H1B N1 H1C 109.5 . . ?
Pb1 Cl2 Pb1 146.71(5) 2 . ?
Cl1 Pb1 Cl1 180 3 . ?
Cl1 Pb1 Cl2 86.89(4) 3 4_565 ?
Cl1 Pb1 Cl2 93.11(4) . 4_565 ?
Cl1 Pb1 Cl2 93.11(4) 3 2_545 ?
Cl1 Pb1 Cl2 86.89(4) . 2_545 ?
Cl2 Pb1 Cl2 180.00(3) 4_565 2_545 ?
Cl1 Pb1 Cl2 87.90(4) 3 3 ?
Cl1 Pb1 Cl2 92.10(4) . 3 ?
Cl2 Pb1 Cl2 87.89(3) 4_565 3 ?
Cl2 Pb1 Cl2 92.11(3) 2_545 3 ?
Cl1 Pb1 Cl2 92.10(4) 3 . ?
Cl1 Pb1 Cl2 87.90(4) . . ?
Cl2 Pb1 Cl2 92.11(3) 4_565 . ?
Cl2 Pb1 Cl2 87.89(3) 2_545 . ?
Cl2 Pb1 Cl2 180.00(5) 3 . ?

loop_
_geom_bond_atom_site_label_1
_geom_bond_atom_site_label_2
_geom_bond_distance
_geom_bond_site_symmetry_2
_geom_bond_publ_flag
C1 N1 1.460(8) . ?
C1 C3 1.475(10) . ?
C1 C2 1.496(10) . ?
C1 H1 1 . ?
C2 C3 1.492(12) . ?
C2 H2A 0.99 . ?
C2 H2B 0.99 . ?
C3 H3A 0.99 . ?
C3 H3B 0.99 . ?
N1 H1A 0.91 . ?
N1 H1B 0.91 . ?
N1 H1C 0.91 . ?
Cl1 Pb1 2.8625(16) . ?
Cl2 Pb1 2.8678(15) 2 ?
Cl2 Pb1 2.8786(14) . ?
Pb1 Cl1 2.8625(16) 3 ?
Pb1 Cl2 2.8678(15) 4_565 ?
Pb1 Cl2 2.8678(15) 2_545 ?
Pb1 Cl2 2.8786(14) 3 ?

loop_
_geom_hbond_atom_site_label_D
_geom_hbond_atom_site_label_H
_geom_hbond_atom_site_label_A
_geom_hbond_distance_DH
_geom_hbond_distance_HA
_geom_hbond_distance_DA
_geom_hbond_angle_DHA
_geom_hbond_site_symmetry_A
N1 H1A Cl1 0.91 2.59 3.214(8) 125.9 1_554
N1 H1B Cl1 0.91 2.38 3.194(5) 149.1 4_565
N1 H1C Cl2 0.91 2.41 3.244(7) 151.7 3

loop_
_geom_torsion_atom_site_label_1
_geom_torsion_atom_site_label_2
_geom_torsion_atom_site_label_3
_geom_torsion_atom_site_label_4
_geom_torsion
_geom_torsion_site_symmetry_1
_geom_torsion_site_symmetry_2
_geom_torsion_site_symmetry_3
_geom_torsion_site_symmetry_4
_geom_torsion_publ_flag
N1 C1 C2 C3 107.2(7) . . . . ?
N1 C1 C3 C2 -107.0(6) . . . . ?
Pb1 Cl2 Pb1 Cl1 -133.77(10) 2 . . 3 ?
Pb1 Cl2 Pb1 Cl1 46.23(10) 2 . . . ?
Pb1 Cl2 Pb1 Cl2 -46.81(12) 2 . . 4_565 ?
Pb1 Cl2 Pb1 Cl2 133.19(12) 2 . . 2_545 ?
